data_4131855
loop_
_publ_author_name
'Yan, Yong'
'O'Connor, Alice E'
'Kanthasamy, Gopikkaa'
'Atkinson, George'
'Allan, David R.'
'Blake, Alexander J.'
'Schr\"oder, Martin'

_publ_section_title
;
 Unusual and Tunable Negative Linear Compressibility in the Metal-Organic
 Framework MFM-133(M) (M = Zr, Hf).
;
_journal_issue 11
_journal_name_full 'Journal of the American Chemical Society'
_journal_page_first 3952
_journal_page_last 3958
_journal_paper_doi 10.1021/jacs.7b11747
_journal_volume 140
_journal_year 2018
_chemical_formula_moiety '0.25(C184 H136 O64 Zr12)'
_chemical_formula_sum 'C46 H34 O16 Zr3'
_chemical_formula_weight 1116.39
_space_group_crystal_system tetragonal
_space_group_IT_number 128
_space_group_name_Hall '-P 4 2n'
_space_group_name_H-M_alt 'P 4/m n c'
_atom_sites_solution_hydrogens geom
_atom_sites_solution_primary direct
_audit_creation_date 2016-08-31
_audit_creation_method
;
Olex2 1.2
(compiled 2016.08.25 svn.r3337 for OlexSys, GUI svn.r5221)
;
_cell_angle_alpha 90
_cell_angle_beta 90
_cell_angle_gamma 90
_cell_formula_units_Z 4
_cell_length_a 19.0765(14)
_cell_length_b 19.0765(14)
_cell_length_c 33.061(5)
_cell_measurement_reflns_used 1957
_cell_measurement_temperature 293.15
_cell_measurement_theta_max 22.4590
_cell_measurement_theta_min 2.0590
_cell_volume 12031(2)
_computing_cell_refinement
;
CrysAlisPro, Agilent Technologies,
Version 1.171.37.34 (release 22-05-2014 CrysAlis171 .NET)
(compiled May 22 2014,16:03:01)
;
_computing_data_collection
;
CrysAlisPro, Agilent Technologies,
Version 1.171.37.34 (release 22-05-2014 CrysAlis171 .NET)
(compiled May 22 2014,16:03:01)
;
_computing_data_reduction
;
CrysAlisPro, Agilent Technologies,
Version 1.171.37.34 (release 22-05-2014 CrysAlis171 .NET)
(compiled May 22 2014,16:03:01)
;
_computing_molecular_graphics 'Olex2 (Dolomanov et al., 2009)'
_computing_publication_material 'Olex2 (Dolomanov et al., 2009)'
_computing_structure_refinement 'ShelXL (Sheldrick, 2015)'
_computing_structure_solution 'ShelXS (Sheldrick, 2008)'
_diffrn_ambient_temperature 293.15
_diffrn_detector Dectris
_diffrn_detector_area_resol_mean 5.81395
_diffrn_detector_type 'Pilatus 300K detector'
_diffrn_measured_fraction_theta_full 0.757
_diffrn_measured_fraction_theta_max 0.757
_diffrn_measurement_details
;
#__ type_ start__ end____ width___ exp.time_
  1 omega -105.00  -74.00   0.2000    0.9970
omega____ theta____ kappa____ phi______ frames
    -       20.0000   70.0000  155.7700 155

#__ type_ start__ end____ width___ exp.time_
  2 omega -105.00  -74.00   0.2000    0.9970
omega____ theta____ kappa____ phi______ frames
    -       20.0000   70.0000  -24.2300 155

#__ type_ start__ end____ width___ exp.time_
  3 omega -106.00  -66.00   0.2000    0.9970
omega____ theta____ kappa____ phi______ frames
    -      -20.0000  -70.0000 -155.7700 200

#__ type_ start__ end____ width___ exp.time_
  4 omega -106.00  -66.00   0.2000    0.9970
omega____ theta____ kappa____ phi______ frames
    -      -20.0000  -70.0000   24.2300 200

#__ type_ start__ end____ width___ exp.time_
  5 omega -150.00  -94.00   0.2000    0.9970
omega____ theta____ kappa____ phi______ frames
    -      -20.0000   70.0000  -24.2319 280

#__ type_ start__ end____ width___ exp.time_
  6 omega -150.00  -94.00   0.2000    0.9970
omega____ theta____ kappa____ phi______ frames
    -      -20.0000   70.0000  155.7681 280

#__ type_ start__ end____ width___ exp.time_
  7 omega  -96.00  -30.00   0.2000    0.9970
omega____ theta____ kappa____ phi______ frames
    -       20.0000  -70.0000   24.2300 330

#__ type_ start__ end____ width___ exp.time_
  8 omega  -96.00  -30.00   0.2000    0.9970
omega____ theta____ kappa____ phi______ frames
    -       20.0000  -70.0000 -155.7700 330
;
_diffrn_measurement_device 'k-geometry diffractometer'
_diffrn_measurement_device_type 'Newport 4-circle kappa geometry diffractometer'
_diffrn_measurement_method 'oscillation method'
_diffrn_orient_matrix_UB_11 0.0319106000
_diffrn_orient_matrix_UB_12 -0.0014763000
_diffrn_orient_matrix_UB_13 0.0097169000
_diffrn_orient_matrix_UB_21 -0.0143284000
_diffrn_orient_matrix_UB_22 0.0170839000
_diffrn_orient_matrix_UB_23 0.0163911000
_diffrn_orient_matrix_UB_31 -0.0091004000
_diffrn_orient_matrix_UB_32 -0.0317873000
_diffrn_orient_matrix_UB_33 0.0083811000
_diffrn_radiation_collimation '0.5 mm pinhole'
_diffrn_radiation_monochromator 'Si 111 double-crystal monochromator'
_diffrn_radiation_probe x-ray
_diffrn_radiation_wavelength 0.6889
_diffrn_reflns_av_R_equivalents 0.8410
_diffrn_reflns_av_unetI/netI 0.5974
_diffrn_reflns_Laue_measured_fraction_full 0.757
_diffrn_reflns_Laue_measured_fraction_max 0.757
_diffrn_reflns_limit_h_max 14
_diffrn_reflns_limit_h_min -14
_diffrn_reflns_limit_k_max 20
_diffrn_reflns_limit_k_min -20
_diffrn_reflns_limit_l_max 35
_diffrn_reflns_limit_l_min -35
_diffrn_reflns_number 23888
_diffrn_reflns_point_group_measured_fraction_full 0.757
_diffrn_reflns_point_group_measured_fraction_max 0.757
_diffrn_reflns_theta_full 22.737
_diffrn_reflns_theta_max 22.737
_diffrn_reflns_theta_min 1.889
_diffrn_source 'Synchrotron U21 undulator'
_diffrn_source_type 'Synchrotron Diamond Light Source'
_exptl_absorpt_coefficient_mu 0.260
_exptl_absorpt_correction_T_max 0.4269
_exptl_absorpt_correction_T_min 0.2404
_exptl_absorpt_correction_type multi-scan
_exptl_absorpt_process_details
;
SADABS-2014/5 (Bruker,2014/5) was used for absorption correction.
 wR2(int) was 0.1801 before and 0.1248 after correction. 
The Ratio of minimum to maximum transmission is 0.5631. 
The \l/2 correction factor is Not present.
;
_exptl_crystal_colour 'clear colourless'
_exptl_crystal_colour_lustre clear
_exptl_crystal_colour_primary colourless
_exptl_crystal_density_diffrn 0.616
_exptl_crystal_description octahedral
_exptl_crystal_F_000 2232
_exptl_crystal_size_max 0.046
_exptl_crystal_size_mid 0.046
_exptl_crystal_size_min 0.033
_refine_diff_density_max 1.643
_refine_diff_density_min -1.383
_refine_diff_density_rms 0.172
_refine_ls_extinction_method none
_refine_ls_goodness_of_fit_ref 1.300
_refine_ls_hydrogen_treatment constr
_refine_ls_matrix_type full
_refine_ls_number_parameters 74
_refine_ls_number_reflns 3456
_refine_ls_number_restraints 59
_refine_ls_restrained_S_all 1.303
_refine_ls_R_factor_all 0.3804
_refine_ls_R_factor_gt 0.1910
_refine_ls_shift/su_max 0.000
_refine_ls_shift/su_mean 0.000
_refine_ls_structure_factor_coef Fsqd
_refine_ls_weighting_details 'w=1/[\s^2^(Fo^2^)+(0.2000P)^2^] where P=(Fo^2^+2Fc^2^)/3'
_refine_ls_weighting_scheme calc
_refine_ls_wR_factor_gt 0.4183
_refine_ls_wR_factor_ref 0.5421
_reflns_Friedel_coverage 0.000
_reflns_number_gt 942
_reflns_number_total 3456
_reflns_threshold_expression 'I > 2\s(I)'
_cod_data_source_file ZrMOF_All.cif
_cod_data_source_block 31.7kbar
_cod_original_cell_volume 12031(3)
_cod_database_code 4131855
_chemical_oxdiff_formula 'C46 H42 O16 Zr3'
_shelx_space_group_comment
;
The symmetry employed for this shelxl refinement is uniquely defined
by the following loop, which should always be used as a source of
symmetry information in preference to the above space-group names.
They are only intended as comments.
;
_reflns_odcompleteness_completeness 74.81
_reflns_odcompleteness_iscentric 1
_reflns_odcompleteness_theta 22.88
_olex2_refinement_description
;
1. Fixed Uiso
 At 1.2 times of:
  All C(H) groups
 At 1.5 times of:
  All C(H,H,H) groups
2. Restrained distances
 C8-C11 = C12-C11 = C9-C8
 1.39 with sigma of 0.01
 C4-C3 = C5-C4 = C6-C5 = C7-C6 = C7-C2 = C3-C2
 1.39 with sigma of 0.01
 C2-C1 = C8-C5 = C13-C11 = C9-C10
 1.5 with sigma of 0.01
 C12-C12_$2
 1.5 with sigma of 0.01
3. Restrained planarity
 C1, C2, C7, C6, C5, C4, C3, C8, C11_$1, C13_$1
 with sigma of 0.1
 C1_$1, C2_$1, C3_$1, C7_$1, C6_$1, C5_$1, C4_$1, C8_$1, C11, C13
 with sigma of 0.1
 C1_$2, C2_$2, C7_$2, C6_$2, C5_$2, C4_$2, C3_$2, C8_$2, C11_$3, C13_$3
 with sigma of 0.1
 C1_$3, C2_$3, C3_$3, C4_$3, C5_$3, C6_$3, C7_$3, C8_$3, C11_$2, C13_$2
 with sigma of 0.1
 C10_$2, C9_$2, C12_$2, C12, C9, C10
 with sigma of 0.1
4. Uiso/Uaniso restraints and constraints
All non-hydrogen atoms have similar U: within 2A with sigma of 0.02 and sigma
for terminal atoms of 0.04
5. Others
 Fixed Sof: H10A(0.5) H10B(0.5) H10C(0.5)
6.a Me refined with riding coordinates:
 C13(H13A,H13B,H13C), C10(H10A,H10B,H10C)
6.b Aromatic/amide H refined with riding coordinates:
 C3(H3), C4(H4), C7(H7), C6(H6)
;
_shelx_shelxl_version_number 2014/7
_olex2_submission_special_instructions 'No special instructions were received'

loop_
_space_group_symop_operation_xyz
'x, y, z'
'-x, -y, z'
'-y, x, z'
'y, -x, z'
'-x+1/2, y+1/2, -z+1/2'
'x+1/2, -y+1/2, -z+1/2'
'y+1/2, x+1/2, -z+1/2'
'-y+1/2, -x+1/2, -z+1/2'
'-x, -y, -z'
'x, y, -z'
'y, -x, -z'
'-y, x, -z'
'x-1/2, -y-1/2, z-1/2'
'-x-1/2, y-1/2, z-1/2'
'-y-1/2, -x-1/2, z-1/2'
'y-1/2, x-1/2, z-1/2'

loop_
_atom_site_label
_atom_site_type_symbol
_atom_site_fract_x
_atom_site_fract_y
_atom_site_fract_z
_atom_site_U_iso_or_equiv
_atom_site_adp_type
_atom_site_occupancy
_atom_site_site_symmetry_order
_atom_site_calc_flag
_atom_site_refinement_flags_posn
_atom_site_refinement_flags_adp
_atom_site_refinement_flags_occupancy
_atom_site_disorder_assembly
_atom_site_disorder_group
Zr1 Zr 0.1231(2) 0.0457(2) 0.0000 0.0344(17) Uani 1 2 d S TU P . .
Zr2 Zr 0.0000 0.0000 0.07339(15) 0.0221(18) Uani 1 4 d S TU P . .
O5 O -0.0283(7) 0.0930(7) 0.1082(4) 0.077(5) Uiso 1 1 d . U . . .
O2 O 0.1735(8) 0.0631(8) -0.0602(5) 0.088(6) Uiso 1 1 d . U . . .
O4 O 0.0383(8) 0.0860(7) 0.0363(4) 0.089(5) Uiso 1 1 d . U . . .
O3 O 0.1659(13) 0.1504(13) 0.0000 0.119(9) Uiso 1 2 d S TU P . .
O1 O 0.2269(14) -0.0160(15) 0.0000 0.150(11) Uiso 1 2 d S TU P . .
C11 C -0.0280(12) 0.4162(9) 0.2228(6) 0.102(8) Uiso 1 1 d D U . . .
C3 C -0.0392(11) 0.1953(16) 0.1700(10) 0.181(12) Uiso 1 1 d D U . . .
H3 H -0.0196 0.1513 0.1741 0.217 Uiso 1 1 calc R . . . .
C12 C -0.02777(19) 0.47223(19) 0.2500 0.096(12) Uiso 1 2 d DS TU P . .
C1 C -0.0577(10) 0.1549(17) 0.0993(9) 0.129(9) Uiso 1 1 d D U . . .
C4 C -0.0428(13) 0.2401(17) 0.2034(9) 0.183(12) Uiso 1 1 d D U . . .
H4 H -0.0286 0.2290 0.2295 0.220 Uiso 1 1 calc R . . . .
C8 C -0.0796(10) 0.3651(13) 0.2207(7) 0.112(8) Uiso 1 1 d D U . . .
C13 C 0.0274(13) 0.4147(12) 0.1902(7) 0.153(12) Uiso 1 1 d D U . . .
H13A H 0.0602 0.4522 0.1946 0.229 Uiso 1 1 calc R . . . .
H13B H 0.0517 0.3707 0.1910 0.229 Uiso 1 1 calc R . . . .
H13C H 0.0056 0.4205 0.1642 0.229 Uiso 1 1 calc R . . . .
C2 C -0.0628(9) 0.2115(16) 0.1310(10) 0.174(10) Uiso 1 1 d D U . . .
C5 C -0.0715(13) 0.3048(15) 0.1911(9) 0.156(10) Uiso 1 1 d D U . . .
C7 C -0.0907(12) 0.2752(17) 0.1177(10) 0.190(12) Uiso 1 1 d D U . . .
H7 H -0.1040 0.2864 0.0914 0.228 Uiso 1 1 calc R . . . .
C9 C -0.1328(12) 0.3672(12) 0.2500 0.124(13) Uiso 1 2 d DS TU P . .
C6 C -0.0946(12) 0.3189(16) 0.1515(10) 0.181(11) Uiso 1 1 d D U . . .
H6 H -0.1151 0.3625 0.1474 0.217 Uiso 1 1 calc R . . . .
C10 C -0.1886(12) 0.3114(12) 0.2500 0.139(15) Uiso 1 2 d DS TU P . .
H10A H -0.1800 0.2791 0.2283 0.208 Uiso 0.5 1 calc R . . A -1
H10B H -0.1877 0.2868 0.2753 0.208 Uiso 0.5 1 calc R . . A -1
H10C H -0.2337 0.3328 0.2464 0.208 Uiso 0.5 1 calc R . . A -1

loop_
_atom_site_aniso_label
_atom_site_aniso_U_11
_atom_site_aniso_U_22
_atom_site_aniso_U_33
_atom_site_aniso_U_23
_atom_site_aniso_U_13
_atom_site_aniso_U_12
Zr1 0.034(3) 0.046(4) 0.023(3) 0.000 0.000 -0.002(3)
Zr2 0.022(3) 0.022(3) 0.021(4) 0.000 0.000 0.000

loop_
_atom_type_symbol
_atom_type_description
_atom_type_scat_dispersion_real
_atom_type_scat_dispersion_imag
_atom_type_scat_source
C C 0.0030 0.0010 'International Tables Vol C Tables 4.2.6.8 and 6.1.1.4'
H H 0.0000 0.0000 'International Tables Vol C Tables 4.2.6.8 and 6.1.1.4'
O O 0.0110 0.0060 'International Tables Vol C Tables 4.2.6.8 and 6.1.1.4'
Zr Zr -11.6050 0.5510 'International Tables Vol C Tables 4.2.6.8 and 6.1.1.4'

loop_
_geom_angle_atom_site_label_1
_geom_angle_atom_site_label_2
_geom_angle_atom_site_label_3
_geom_angle
_geom_angle_site_symmetry_1
_geom_angle_site_symmetry_3
Zr1 Zr1 Zr1 90.0 11 3
Zr2 Zr1 Zr1 59.47(4) . 11
Zr2 Zr1 Zr1 59.47(4) . 3
Zr2 Zr1 Zr1 59.47(4) 9 3
Zr2 Zr1 Zr1 59.47(4) 9 11
Zr2 Zr1 Zr2 88.16(15) 9 .
O2 Zr1 Zr1 109.2(4) 10 3
O2 Zr1 Zr1 109.2(4) . 3
O2 Zr1 Zr1 108.3(4) . 11
O2 Zr1 Zr1 108.3(4) 10 11
O2 Zr1 Zr2 161.1(4) 10 9
O2 Zr1 Zr2 73.0(4) 10 .
O2 Zr1 Zr2 161.1(4) . .
O2 Zr1 Zr2 73.0(4) . 9
O2 Zr1 O2 125.9(8) . 10
O2 Zr1 O1 72.9(5) . .
O2 Zr1 O1 72.9(5) 10 .
O4 Zr1 Zr1 34.4(4) 11 11
O4 Zr1 Zr1 34.4(4) 4 11
O4 Zr1 Zr1 90.6(4) 10 11
O4 Zr1 Zr1 33.9(4) 10 3
O4 Zr1 Zr1 33.9(4) . 3
O4 Zr1 Zr1 90.6(4) . 11
O4 Zr1 Zr1 90.6(4) 4 3
O4 Zr1 Zr1 90.6(4) 11 3
O4 Zr1 Zr2 88.8(4) 11 .
O4 Zr1 Zr2 88.8(4) 4 9
O4 Zr1 Zr2 88.4(4) 10 .
O4 Zr1 Zr2 36.2(4) 11 9
O4 Zr1 Zr2 36.5(4) . .
O4 Zr1 Zr2 36.5(4) 10 9
O4 Zr1 Zr2 36.2(4) 4 .
O4 Zr1 Zr2 88.4(4) . 9
O4 Zr1 O2 75.6(5) 11 .
O4 Zr1 O2 140.0(6) . .
O4 Zr1 O2 140.0(6) 10 10
O4 Zr1 O2 139.4(6) 11 10
O4 Zr1 O2 76.9(5) 10 .
O4 Zr1 O2 139.4(6) 4 .
O4 Zr1 O2 75.6(5) 4 10
O4 Zr1 O2 76.9(5) . 10
O4 Zr1 O4 109.5(8) 4 10
O4 Zr1 O4 68.8(8) 11 4
O4 Zr1 O4 72.7(7) 11 10
O4 Zr1 O4 72.7(7) 4 .
O4 Zr1 O4 109.5(8) 11 .
O4 Zr1 O4 67.7(8) . 10
O4 Zr1 O3 145.5(4) 4 .
O4 Zr1 O3 145.5(4) 11 .
O4 Zr1 O1 145.8(4) . .
O4 Zr1 O1 84.3(7) 11 .
O4 Zr1 O1 145.8(4) 10 .
O4 Zr1 O1 84.3(7) 4 .
O3 Zr1 Zr1 177.6(7) . 11
O3 Zr1 Zr1 87.6(7) . 3
O3 Zr1 Zr2 119.1(4) . .
O3 Zr1 Zr2 119.1(4) . 9
O3 Zr1 O2 72.5(5) . .
O3 Zr1 O2 72.5(5) . 10
O3 Zr1 O4 87.4(7) . 10
O3 Zr1 O4 87.4(7) . .
O3 Zr1 O1 98.5(9) . .
O1 Zr1 Zr1 83.9(7) . 11
O1 Zr1 Zr1 173.9(7) . 3
O1 Zr1 Zr2 116.8(5) . 9
O1 Zr1 Zr2 116.8(5) . .
Zr1 Zr2 Zr1 91.84(15) 11 3
Zr1 Zr2 Zr1 61.06(8) 9 11
Zr1 Zr2 Zr1 91.84(15) 9 .
Zr1 Zr2 Zr1 61.05(8) 11 .
Zr1 Zr2 Zr1 61.06(8) 9 3
Zr1 Zr2 Zr1 61.06(8) 3 .
O5 Zr2 Zr1 76.0(4) 2 11
O5 Zr2 Zr1 76.0(4) 4 .
O5 Zr2 Zr1 76.0(4) . 3
O5 Zr2 Zr1 109.3(4) 4 11
O5 Zr2 Zr1 167.5(4) 2 3
O5 Zr2 Zr1 109.3(4) . .
O5 Zr2 Zr1 113.8(4) . 9
O5 Zr2 Zr1 167.5(4) . 11
O5 Zr2 Zr1 109.3(4) 3 3
O5 Zr2 Zr1 167.5(4) 3 .
O5 Zr2 Zr1 113.8(4) 3 11
O5 Zr2 Zr1 76.0(4) 3 9
O5 Zr2 Zr1 113.8(4) 4 3
O5 Zr2 Zr1 167.5(4) 4 9
O5 Zr2 Zr1 109.3(4) 2 9
O5 Zr2 Zr1 113.8(4) 2 .
O5 Zr2 O5 116.3(8) 4 3
O5 Zr2 O5 73.8(4) 3 .
O5 Zr2 O5 116.3(8) 2 .
O5 Zr2 O5 73.8(4) 3 2
O5 Zr2 O5 73.8(4) 4 .
O5 Zr2 O5 73.8(4) 4 2
O4 Zr2 Zr1 36.2(4) 4 11
O4 Zr2 Zr1 91.3(4) 2 .
O4 Zr2 Zr1 91.8(4) . 11
O4 Zr2 Zr1 36.2(4) . .
O4 Zr2 Zr1 35.3(4) 4 .
O4 Zr2 Zr1 91.3(4) 3 11
O4 Zr2 Zr1 91.3(4) . 9
O4 Zr2 Zr1 36.2(4) 2 9
O4 Zr2 Zr1 91.8(4) 4 9
O4 Zr2 Zr1 91.8(4) 3 .
O4 Zr2 Zr1 91.3(4) 4 3
O4 Zr2 Zr1 35.3(4) . 3
O4 Zr2 Zr1 91.8(4) 2 3
O4 Zr2 Zr1 35.3(4) 2 11
O4 Zr2 Zr1 35.3(4) 3 9
O4 Zr2 Zr1 36.2(4) 3 3
O4 Zr2 O5 139.2(5) 3 2
O4 Zr2 O5 145.8(5) 4 3
O4 Zr2 O5 139.2(5) 2 4
O4 Zr2 O5 76.6(5) . .
O4 Zr2 O5 80.6(6) . 4
O4 Zr2 O5 139.2(5) . 3
O4 Zr2 O5 139.2(5) 4 .
O4 Zr2 O5 80.6(6) 4 2
O4 Zr2 O5 76.6(5) 4 4
O4 Zr2 O5 80.7(6) 3 .
O4 Zr2 O5 145.8(5) . 2
O4 Zr2 O5 76.6(5) 2 2
O4 Zr2 O5 145.8(5) 3 4
O4 Zr2 O5 76.6(5) 3 3
O4 Zr2 O5 145.8(5) 2 .
O4 Zr2 O5 80.6(6) 2 3
O4 Zr2 O4 111.4(8) . 2
O4 Zr2 O4 111.4(8) 3 4
O4 Zr2 O4 71.5(4) . 3
O4 Zr2 O4 71.5(4) 2 4
O4 Zr2 O4 71.5(4) . 4
O4 Zr2 O4 71.5(4) 2 3
C1 O5 Zr2 134.7(17) . .
C1 O2 Zr1 137.0(18) 11 .
Zr1 O4 Zr1 111.7(7) 3 .
Zr1 O4 Zr2 107.3(6) . .
Zr1 O4 Zr2 108.5(7) 3 .
C12 C11 C13 118.2(15) . .
C8 C11 C12 125(2) . .
C8 C11 C13 116.5(14) . .
C4 C3 H3 117.4 . .
C4 C3 C2 125(3) . .
C2 C3 H3 117.4 . .
C11 C12 C11 114.2(19) . 7_455
C11 C12 C12 122.9(9) . 8
C11 C12 C12 122.9(9) 7_455 8
O5 C1 O2 119(2) . 12
O5 C1 C2 120(3) . .
O2 C1 C2 118(3) 12 .
C3 C4 H4 125.5 . .
C3 C4 C5 109(3) . .
C5 C4 H4 125.5 . .
C11 C8 C5 119.6(16) . .
C11 C8 C9 117(3) . .
C9 C8 C5 122.7(19) . .
C11 C13 H13A 109.5 . .
C11 C13 H13B 109.5 . .
C11 C13 H13C 109.5 . .
H13A C13 H13B 109.5 . .
H13A C13 H13C 109.5 . .
H13B C13 H13C 109.5 . .
C3 C2 C1 117(3) . .
C7 C2 C3 127(3) . .
C7 C2 C1 115(3) . .
C4 C5 C8 121(3) . .
C6 C5 C4 124(3) . .
C6 C5 C8 115(3) . .
C2 C7 H7 126.7 . .
C6 C7 C2 107(3) . .
C6 C7 H7 126.7 . .
C8 C9 C8 121(3) 7_455 .
C8 C9 C10 119.4(17) . .
C8 C9 C10 119.4(17) 7_455 .
C5 C6 H6 116.0 . .
C7 C6 C5 128(3) . .
C7 C6 H6 116.0 . .
C9 C10 H10A 109.5 . .
C9 C10 H10B 109.5 . .
C9 C10 H10C 109.5 . .
H10A C10 H10B 109.5 . .
H10A C10 H10C 109.5 . .
H10B C10 H10C 109.5 . .

loop_
_geom_bond_atom_site_label_1
_geom_bond_atom_site_label_2
_geom_bond_distance
_geom_bond_site_symmetry_2
Zr1 Zr1 3.543(6) 3
Zr1 Zr1 3.543(6) 11
Zr1 Zr2 3.488(4) 9
Zr1 Zr2 3.488(4) .
Zr1 O2 2.236(15) 10
Zr1 O2 2.236(15) .
Zr1 O4 2.125(15) 4
Zr1 O4 2.125(15) 11
Zr1 O4 2.156(15) .
Zr1 O4 2.156(15) 10
Zr1 O3 2.16(2) .
Zr1 O1 2.30(3) .
Zr2 Zr1 3.488(4) 9
Zr2 Zr1 3.488(4) 11
Zr2 Zr1 3.488(4) 3
Zr2 O5 2.183(15) .
Zr2 O5 2.183(15) 3
Zr2 O5 2.183(15) 2
Zr2 O5 2.183(15) 4
Zr2 O4 2.173(15) 3
Zr2 O4 2.173(15) 2
Zr2 O4 2.173(15) 4
Zr2 O4 2.173(15) .
O5 C1 1.34(3) .
O2 C1 1.34(3) 11
O4 Zr1 2.125(15) 3
C11 C12 1.395(9) .
C11 C8 1.389(10) .
C11 C13 1.511(10) .
C3 H3 0.9300 .
C3 C4 1.396(10) .
C3 C2 1.403(10) .
C12 C11 1.395(9) 7_455
C12 C12 1.499(10) 8
C1 O2 1.34(3) 12
C1 C2 1.507(10) .
C4 H4 0.9300 .
C4 C5 1.410(10) .
C8 C5 1.517(10) .
C8 C9 1.405(10) .
C13 H13A 0.9600 .
C13 H13B 0.9600 .
C13 H13C 0.9600 .
C2 C7 1.398(10) .
C5 C6 1.406(10) .
C7 H7 0.9300 .
C7 C6 1.397(10) .
C9 C8 1.405(10) 7_455
C9 C10 1.504(10) .
C6 H6 0.9300 .
C10 H10A 0.9600 .
C10 H10B 0.9600 .
C10 H10C 0.9600 .

loop_
_geom_torsion_atom_site_label_1
_geom_torsion_atom_site_label_2
_geom_torsion_atom_site_label_3
_geom_torsion_atom_site_label_4
_geom_torsion
_geom_torsion_site_symmetry_1
_geom_torsion_site_symmetry_4
Zr2 O5 C1 O2 -13(3) . 12
Zr2 O5 C1 C2 -173.3(8) . .
O5 C1 C2 C3 -3.3(14) . .
O5 C1 C2 C7 176.5(15) . .
O2 C1 C2 C3 -163.7(17) 12 .
O2 C1 C2 C7 16.0(16) 12 .
C11 C8 C5 C4 95(3) . .
C11 C8 C5 C6 -85(3) . .
C11 C8 C9 C8 2.2(17) . 7_455
C11 C8 C9 C10 -177.8(17) . .
C3 C4 C5 C8 -177.9(16) . .
C3 C4 C5 C6 2(3) . .
C3 C2 C7 C6 -3.5(17) . .
C12 C11 C8 C5 -177(2) . .
C12 C11 C8 C9 -5(4) . .
C1 C2 C7 C6 176.8(11) . .
C4 C3 C2 C1 -177.0(14) . .
C4 C3 C2 C7 3(2) . .
C4 C5 C6 C7 -4(4) . .
C8 C11 C12 C11 2.5(19) . 7_455
C8 C11 C12 C12 -177.5(19) . 8
C8 C5 C6 C7 176.6(18) . .
C13 C11 C12 C11 175(3) . 7_455
C13 C11 C12 C12 -5(3) . 8
C13 C11 C8 C5 10(4) . .
C13 C11 C8 C9 -178(2) . .
C2 C3 C4 C5 -2(2) . .
C2 C7 C6 C5 4(3) . .
C5 C8 C9 C8 174(3) . 7_455
C5 C8 C9 C10 -6(3) . .
C9 C8 C5 C4 -76(3) . .
C9 C8 C5 C6 104(3) . .
